data_7209419
loop_
_publ_author_name
'Schuster, H.U.'
'Seelentag, W.'
'Buchholz, W.'
'Doering, W.'

_publ_section_title
;
 Ternaere Alkalimetallverbindungen vom Mg32 (Zn, Al)49-Typ mit Elementen
 der 4. Hauptgruppe
;
_journal_name_full
;
Zeitschrift fuer Naturforschung, Teil B. Anorganische Chemie, Organische
 Chemie (33,1978-41,1986)
;
_journal_page_first 1715
_journal_page_last 1718
_journal_volume 34
_journal_year 1979
_chemical_formula_sum 'Au39 Na30 Sn12'
_space_group_IT_number 204
_symmetry_space_group_name_Hall '-I 2 2 3'
_symmetry_space_group_name_H-M 'I m -3'
_cell_angle_alpha 90
_cell_angle_beta 90
_cell_angle_gamma 90
_cell_formula_units_Z 2
_cell_length_a 14.89
_cell_length_b 14.89
_cell_length_c 14.89
_cell_volume 3301.293
_citation_journal_id_ASTM ZNBAD2
_cod_data_source_file gold_634.cif
_cod_data_source_block Au39Na30Sn12
_cod_database_code 7209419

loop_
_symmetry_equiv_pos_as_xyz
x,y,z
-x,-y,z
x,-y,-z
-x,y,-z
z,x,y
-z,-x,y
z,-x,-y
-z,x,-y
y,z,x
y,-z,-x
-y,z,-x
-y,-z,x
-x,-y,-z
x,y,-z
-x,y,z
x,-y,z
-z,-x,-y
z,x,-y
-z,x,y
z,-x,y
-y,-z,-x
-y,z,x
y,-z,x
y,z,-x
x+1/2,y+1/2,z+1/2
-x+1/2,-y+1/2,z+1/2
x+1/2,-y+1/2,-z+1/2
-x+1/2,y+1/2,-z+1/2
z+1/2,x+1/2,y+1/2
-z+1/2,-x+1/2,y+1/2
z+1/2,-x+1/2,-y+1/2
-z+1/2,x+1/2,-y+1/2
y+1/2,z+1/2,x+1/2
y+1/2,-z+1/2,-x+1/2
-y+1/2,z+1/2,-x+1/2
-y+1/2,-z+1/2,x+1/2
-x+1/2,-y+1/2,-z+1/2
x+1/2,y+1/2,-z+1/2
-x+1/2,y+1/2,z+1/2
x+1/2,-y+1/2,z+1/2
-z+1/2,-x+1/2,-y+1/2
z+1/2,x+1/2,-y+1/2
-z+1/2,x+1/2,y+1/2
z+1/2,-x+1/2,y+1/2
-y+1/2,-z+1/2,-x+1/2
-y+1/2,z+1/2,x+1/2
y+1/2,-z+1/2,x+1/2
y+1/2,z+1/2,-x+1/2

loop_
_atom_site_label
_atom_site_type_symbol
_atom_site_fract_x
_atom_site_fract_y
_atom_site_fract_z
_atom_site_occupancy
_atom_site_U_iso_or_equiv
Na4 Na 0.394 0 0.5 0.67 0.0
Na3 Na 0 0.298 0.121 1 0.0
Au3 Au 0.1552 0.1864 0.4044 1 0.0
Au4 Au 0.394 0 0.5 0.33 0.0
Au1 Au 0 0 0 1 0.0
Na1 Na 0.199 0 0.5 1 0.0
Au2 Au 0 0.0965 0.1596 1 0.0
Na2 Na 0.191 0.191 0.191 1 0.0
Sn1 Sn 0 0.1856 0.3123 1 0.0
